data_4508232
loop_
_publ_author_name
'Gautier, Romain'
'Poeppelmeier, Kenneth R.'

_publ_section_title
;
 Alignment of Acentric Units in Infinite Chains: A &#x201C;Lock and
 Key&#x201D; Model
;
_journal_issue 9
_journal_name_full 'Crystal Growth &amp; Design'
_journal_page_first 4084
_journal_paper_doi 10.1021/cg400908f
_journal_volume 13
_journal_year 2013
_chemical_compound_source 'synthesis as described'
_chemical_formula_moiety 'C10 H12 F4 Mo N2 O4 Zn '
_chemical_formula_sum 'C10 H12 F4 Mo N2 O4 Zn'
_chemical_formula_weight 461.53
_space_group_IT_number 62
_symmetry_cell_setting orthorhombic
_symmetry_Int_Tables_number 62
_symmetry_space_group_name_Hall '-P 2ac 2n'
_symmetry_space_group_name_H-M 'P n m a'
_atom_sites_solution_hydrogens geom
_atom_sites_solution_primary direct
_atom_sites_solution_secondary difmap
_audit_conform_dict_location ftp://ftp.iucr.org/pub/cif_core.dic
_audit_conform_dict_name cif_core.dic
_audit_conform_dict_version 2.4
_audit_creation_date 2012-02-14T15:51:52-00:00
_audit_creation_method 'WinGX routine CIF_UPDATE'
_cell_angle_alpha 90
_cell_angle_beta 90
_cell_angle_gamma 90
_cell_formula_units_Z 4
_cell_length_a 7.6419(3)
_cell_length_b 14.4551(6)
_cell_length_c 12.5756(5)
_cell_measurement_reflns_used 9953
_cell_measurement_temperature 100(2)
_cell_measurement_theta_max 36.3502
_cell_measurement_theta_min 2.8183
_cell_measurement_wavelength 0.71073
_cell_volume 1389.16(10)
_computing_cell_refinement 'SAINT V7.68A integration software'
_computing_data_collection 'Bruker APEX2 software'
_computing_data_reduction 'SORTAV (Blessing, 1995)'
_computing_molecular_graphics 'Ortep-3 for Windows (Farrugia, 1997)'
_computing_publication_material 'WinGX publication routines (Farrugia, 1999)'
_computing_structure_refinement 'SHELXL-97 (Sheldrick, 1997)'
_diffrn_ambient_temperature 100(2)
_diffrn_detector 'APEX-II CCD'
_diffrn_measured_fraction_theta_full 0.997
_diffrn_measured_fraction_theta_max 0.997
_diffrn_measurement_device '\k-geometry diffractometer'
_diffrn_measurement_device_type 'Bruker APEX-II'
_diffrn_measurement_method '\f or \w oscillation scans'
_diffrn_orient_matrix_type 'x-axis to radiation source'
_diffrn_orient_matrix_UB_11 -0.718923E-3
_diffrn_orient_matrix_UB_12 0.748337E-1
_diffrn_orient_matrix_UB_13 0.233932E-1
_diffrn_orient_matrix_UB_21 0.559822E-2
_diffrn_orient_matrix_UB_22 0.268829E-1
_diffrn_orient_matrix_UB_23 -0.650394E-1
_diffrn_orient_matrix_UB_31 -0.130736
_diffrn_orient_matrix_UB_32 0.739634E-3
_diffrn_orient_matrix_UB_33 -0.291368E-2
_diffrn_radiation_monochromator graphite
_diffrn_radiation_probe x-ray
_diffrn_radiation_type MoK\a
_diffrn_radiation_wavelength 0.71069
_diffrn_reflns_av_R_equivalents 0.0229
_diffrn_reflns_av_unetI/netI 0.0083
_diffrn_reflns_limit_h_max 11
_diffrn_reflns_limit_h_min -12
_diffrn_reflns_limit_k_max 24
_diffrn_reflns_limit_k_min -24
_diffrn_reflns_limit_l_max 20
_diffrn_reflns_limit_l_min -20
_diffrn_reflns_number 72782
_diffrn_reflns_theta_full 36.38
_diffrn_reflns_theta_max 36.38
_diffrn_reflns_theta_min 2.15
_diffrn_source 'sealed x-ray tube'
_exptl_absorpt_coefficient_mu 2.694
_exptl_absorpt_correction_T_max 0.747
_exptl_absorpt_correction_T_min 0.662
_exptl_absorpt_correction_type multi-scan
_exptl_absorpt_process_details
;
SADABS-2008/1 - Bruker AXS area detector scaling and absorption correction
;
_exptl_crystal_colour blue
_exptl_crystal_density_diffrn 2.207
_exptl_crystal_density_method 'not measured'
_exptl_crystal_description rectangular
_exptl_crystal_F_000 904
_exptl_crystal_size_max 0.289
_exptl_crystal_size_mid 0.161
_exptl_crystal_size_min 0.087
_refine_diff_density_max 1.845
_refine_diff_density_min -1.555
_refine_diff_density_rms 0.098
_refine_ls_extinction_method none
_refine_ls_goodness_of_fit_ref 1.106
_refine_ls_hydrogen_treatment refall
_refine_ls_matrix_type full
_refine_ls_number_parameters 130
_refine_ls_number_reflns 3475
_refine_ls_number_restraints 0
_refine_ls_restrained_S_all 1.106
_refine_ls_R_factor_all 0.0236
_refine_ls_R_factor_gt 0.0209
_refine_ls_shift/su_max 0.001
_refine_ls_shift/su_mean 0
_refine_ls_structure_factor_coef Fsqd
_refine_ls_weighting_details 'calc w=1/[\s^2^(Fo^2^)+(0.0224P)^2^+1.6318P] where P=(Fo^2^+2Fc^2^)/3'
_refine_ls_weighting_scheme calc
_refine_ls_wR_factor_gt 0.0537
_refine_ls_wR_factor_ref 0.0558
_reflns_number_gt 3261
_reflns_number_total 3475
_reflns_threshold_expression >2sigma(I)
_cod_data_source_file cg400908f_si_005.cif
_cod_data_source_block rg20d_0m
_cod_database_code 4508232

loop_
_symmetry_equiv_pos_as_xyz
'x, y, z'
'-x+1/2, -y, z+1/2'
'x+1/2, -y+1/2, -z+1/2'
'-x, y+1/2, -z'
'-x, -y, -z'
'x-1/2, y, -z-1/2'
'-x-1/2, y-1/2, z-1/2'
'x, -y-1/2, z'

loop_
_atom_site_label
_atom_site_type_symbol
_atom_site_fract_x
_atom_site_fract_y
_atom_site_fract_z
_atom_site_U_iso_or_equiv
_atom_site_adp_type
_atom_site_occupancy
_atom_site_symmetry_multiplicity
_atom_site_calc_flag
_atom_site_refinement_flags
Mo1 Mo -0.282924(17) -0.75 0.050156(10) 0.01154(4) Uani 1 2 d S
Zn1 Zn -0.80331(2) -0.75 0.042579(14) 0.00969(4) Uani 1 2 d S
F2 F -0.38489(10) -0.83958(5) 0.15945(6) 0.01519(13) Uani 1 1 d .
F4 F -0.54015(12) -0.75 0.00221(8) 0.01238(17) Uani 1 2 d S
N1 N -0.86718(12) -0.65827(7) -0.08007(7) 0.01003(14) Uani 1 1 d .
OW1 O -0.73841(12) -0.85306(6) 0.14942(7) 0.01293(14) Uani 1 1 d .
C1 C -0.92239(13) -0.69866(7) -0.17056(8) 0.00960(15) Uani 1 1 d .
O1 O -0.25243(14) -0.65494(9) -0.03687(8) 0.0285(2) Uani 0.67 1 d P
F1 F -0.25243(14) -0.65494(9) -0.03687(8) 0.0285(2) Uani 0.33 1 d P
F3 F -0.07691(16) -0.75 0.11096(10) 0.0179(2) Uani 0.33 2 d SP
O3 O -0.07691(16) -0.75 0.11096(10) 0.0179(2) Uani 0.67 2 d SP
C2 C -0.97444(15) -0.64646(8) -0.25808(9) 0.01271(18) Uani 1 1 d .
C5 C -0.86144(15) -0.56594(8) -0.07382(9) 0.01250(17) Uani 1 1 d .
C4 C -0.91280(16) -0.50955(8) -0.15761(10) 0.01466(18) Uani 1 1 d .
C3 C -0.96995(16) -0.55051(9) -0.25083(9) 0.01515(19) Uani 1 1 d .
HW1 H -0.634(3) -0.8474(14) 0.1584(16) 0.020(5) Uiso 1 1 d .
H2 H -1.015(3) -0.6748(14) -0.3183(15) 0.015(4) Uiso 1 1 d .
H4 H -0.906(3) -0.4472(14) -0.1518(16) 0.018(5) Uiso 1 1 d .
H5 H -0.824(3) -0.5389(14) -0.0124(16) 0.017(5) Uiso 1 1 d .
HW2 H -0.785(3) -0.8482(17) 0.2059(19) 0.029(6) Uiso 1 1 d .
H3 H -1.005(3) -0.5139(14) -0.3108(16) 0.020(5) Uiso 1 1 d .

loop_
_atom_site_aniso_label
_atom_site_aniso_U_11
_atom_site_aniso_U_22
_atom_site_aniso_U_33
_atom_site_aniso_U_23
_atom_site_aniso_U_13
_atom_site_aniso_U_12
Mo1 0.00781(5) 0.01716(6) 0.00966(6) 0 0.00184(4) 0
Zn1 0.00891(7) 0.01190(8) 0.00827(7) 0 -0.00107(5) 0
F2 0.0136(3) 0.0167(3) 0.0154(3) 0.0047(2) -0.0038(2) -0.0021(2)
F4 0.0068(4) 0.0200(5) 0.0103(4) 0 -0.0004(3) 0
N1 0.0092(3) 0.0117(3) 0.0092(3) -0.0001(3) -0.0002(3) -0.0002(3)
OW1 0.0107(3) 0.0171(4) 0.0109(3) 0.0031(3) 0.0002(3) -0.0002(3)
C1 0.0084(3) 0.0117(4) 0.0087(3) 0.0002(3) 0.0000(3) 0.0000(3)
O1 0.0164(4) 0.0493(7) 0.0198(4) 0.0187(4) -0.0037(3) -0.0126(4)
F1 0.0164(4) 0.0493(7) 0.0198(4) 0.0187(4) -0.0037(3) -0.0126(4)
F3 0.0099(4) 0.0282(6) 0.0155(5) 0 -0.0013(4) 0
O3 0.0099(4) 0.0282(6) 0.0155(5) 0 -0.0013(4) 0
C2 0.0127(4) 0.0153(4) 0.0101(4) 0.0019(3) -0.0010(3) -0.0002(3)
C5 0.0130(4) 0.0121(4) 0.0124(4) -0.0008(3) 0.0004(3) -0.0005(3)
C4 0.0163(5) 0.0123(4) 0.0154(4) 0.0018(3) 0.0003(4) -0.0003(3)
C3 0.0164(5) 0.0147(4) 0.0144(4) 0.0043(4) -0.0012(3) -0.0002(4)

loop_
_atom_type_symbol
_atom_type_description
_atom_type_scat_dispersion_real
_atom_type_scat_dispersion_imag
_atom_type_scat_source
C C 0.0033 0.0016 'International Tables Vol C Tables 4.2.6.8 and 6.1.1.4'
N N 0.0061 0.0033 'International Tables Vol C Tables 4.2.6.8 and 6.1.1.4'
O O 0.0106 0.006 'International Tables Vol C Tables 4.2.6.8 and 6.1.1.4'
F F 0.0171 0.0103 'International Tables Vol C Tables 4.2.6.8 and 6.1.1.4'
Zn Zn 0.2839 1.4301 'International Tables Vol C Tables 4.2.6.8 and 6.1.1.4'
Mo Mo -1.6832 0.6857 'International Tables Vol C Tables 4.2.6.8 and 6.1.1.4'
H H 0 0 'International Tables Vol C Tables 4.2.6.8 and 6.1.1.4'

loop_
_geom_angle_atom_site_label_1
_geom_angle_atom_site_label_2
_geom_angle_atom_site_label_3
_geom_angle
_geom_angle_site_symmetry_1
_geom_angle_site_symmetry_3
F3 Mo1 O1 98.72(4) . .
F3 Mo1 F1 98.72(4) . 8_545
O1 Mo1 F1 101.69(9) . 8_545
F3 Mo1 O1 98.72(4) . 8_545
O1 Mo1 O1 101.69(9) . 8_545
F1 Mo1 O1 0.00(9) 8_545 8_545
F3 Mo1 F2 92.82(4) . 8_545
O1 Mo1 F2 88.52(5) . 8_545
F1 Mo1 F2 163.18(5) 8_545 8_545
O1 Mo1 F2 163.18(5) 8_545 8_545
F3 Mo1 F2 92.82(4) . .
O1 Mo1 F2 163.18(5) . .
F1 Mo1 F2 88.52(5) 8_545 .
O1 Mo1 F2 88.52(5) 8_545 .
F2 Mo1 F2 78.67(5) 8_545 .
F3 Mo1 F4 171.15(5) . .
O1 Mo1 F4 86.82(4) . .
F1 Mo1 F4 86.82(4) 8_545 .
O1 Mo1 F4 86.82(4) 8_545 .
F2 Mo1 F4 80.36(3) 8_545 .
F2 Mo1 F4 80.36(3) . .
OW1 Zn1 OW1 92.26(5) 8_545 .
OW1 Zn1 F4 85.78(3) 8_545 .
OW1 Zn1 F4 85.78(3) . .
OW1 Zn1 N1 94.50(4) 8_545 .
OW1 Zn1 N1 172.93(4) . .
F4 Zn1 N1 92.62(3) . .
OW1 Zn1 N1 172.93(4) 8_545 8_545
OW1 Zn1 N1 94.50(4) . 8_545
F4 Zn1 N1 92.62(3) . 8_545
N1 Zn1 N1 78.68(5) . 8_545
OW1 Zn1 O3 88.55(3) 8_545 1_455
OW1 Zn1 O3 88.55(3) . 1_455
F4 Zn1 O3 171.81(4) . 1_455
N1 Zn1 O3 93.71(4) . 1_455
N1 Zn1 O3 93.71(4) 8_545 1_455
OW1 Zn1 F3 88.55(3) 8_545 1_455
OW1 Zn1 F3 88.55(3) . 1_455
F4 Zn1 F3 171.81(4) . 1_455
N1 Zn1 F3 93.71(4) . 1_455
N1 Zn1 F3 93.71(4) 8_545 1_455
O3 Zn1 F3 0.00(6) 1_455 1_455
Mo1 F4 Zn1 148.78(5) . .
C5 N1 C1 119.50(10) . .
C5 N1 Zn1 125.56(8) . .
C1 N1 Zn1 114.92(7) . .
Zn1 OW1 HW1 104.7(15) . .
Zn1 OW1 HW2 114.2(18) . .
HW1 OW1 HW2 108(2) . .
N1 C1 C2 121.50(10) . .
N1 C1 C1 115.69(6) . 8_545
C2 C1 C1 122.81(7) . 8_545
Mo1 F3 Zn1 131.74(7) . 1_655
C3 C2 C1 118.79(11) . .
C3 C2 H2 120.6(12) . .
C1 C2 H2 120.5(13) . .
N1 C5 C4 122.12(11) . .
N1 C5 H5 119.2(13) . .
C4 C5 H5 118.7(13) . .
C3 C4 C5 118.74(11) . .
C3 C4 H4 120.8(13) . .
C5 C4 H4 120.4(13) . .
C4 C3 C2 119.35(11) . .
C4 C3 H3 121.2(13) . .
C2 C3 H3 119.4(13) . .

loop_
_geom_bond_atom_site_label_1
_geom_bond_atom_site_label_2
_geom_bond_distance
_geom_bond_site_symmetry_2
Mo1 F3 1.7502(12) .
Mo1 O1 1.7721(11) .
Mo1 F1 1.7721(11) 8_545
Mo1 O1 1.7721(11) 8_545
Mo1 F2 2.0428(8) 8_545
Mo1 F2 2.0428(8) .
Mo1 F4 2.0561(10) .
Zn1 OW1 2.0665(9) 8_545
Zn1 OW1 2.0665(9) .
Zn1 F4 2.0741(10) .
Zn1 N1 2.0918(9) .
Zn1 N1 2.0918(9) 8_545
Zn1 O3 2.2608(13) 1_455
Zn1 F3 2.2608(13) 1_455
N1 C5 1.3377(15) .
N1 C1 1.3468(14) .
OW1 HW1 0.81(2) .
OW1 HW2 0.80(2) .
C1 C2 1.3925(15) .
C1 C1 1.484(2) 8_545
F3 Zn1 2.2608(13) 1_655
C2 C3 1.3904(18) .
C2 H2 0.91(2) .
C5 C4 1.3887(16) .
C5 H5 0.91(2) .
C4 C3 1.3840(17) .
C4 H4 0.91(2) .
C3 H3 0.96(2) .
